data_7048207
loop_
_publ_author_name
'Dalton, Hannah L.'
'Lynes, Amy D.'
'Twamley, Brendan'
'Byrne, Kevin'
'Schmitt, Wolfgang'
'Hawes, Chris S.'
'Gunnlaugsson, Thorfinnur'

_publ_section_title
;
 Exploring the reversible host-guest chemistry of a crystalline
 octanuclear Ag(i) metallosupramolecular macrocycle formed from a simple
 pyrazinylpyridine ligand.
;
_journal_issue 48
_journal_name_full 'Dalton transactions (Cambridge, England : 2003)'
_journal_page_first 17266
_journal_page_last 17275
_journal_paper_doi 10.1039/c8dt04583f
_journal_volume 47
_journal_year 2018
_chemical_formula_moiety 'C61 H40 Ag4 F3 N16 O11 S, 2(C F3 O3 S), 2.33(C2.25 H4.5 O0.75), 1.71(C6 H6), C F2.75 O3 S'
_chemical_formula_sum 'C79.5 H60.75 Ag4 F11.75 N16 O21.75 S4'
_chemical_formula_weight 2371.16
_space_group_crystal_system triclinic
_space_group_IT_number 2
_space_group_name_Hall '-P 1'
_space_group_name_H-M_alt 'P -1'
_symmetry_space_group_name_Hall '-P 1'
_symmetry_space_group_name_H-M 'P -1'
_atom_sites_solution_hydrogens geom
_atom_sites_solution_primary dual
_audit_creation_date 2018-06-22
_audit_creation_method
;
Olex2 1.2
(compiled 2018.05.29 svn.r3508 for OlexSys, GUI svn.r5506)
;
_audit_update_record
;
2018-10-10 deposited with the CCDC.
2018-11-20 downloaded from the CCDC.
;
_cell_angle_alpha 104.5980(10)
_cell_angle_beta 88.806(2)
_cell_angle_gamma 90.245(2)
_cell_formula_units_Z 2
_cell_length_a 12.1199(6)
_cell_length_b 15.9796(7)
_cell_length_c 24.4413(11)
_cell_measurement_reflns_used 9991
_cell_measurement_temperature 100(2)
_cell_measurement_theta_max 25.402
_cell_measurement_theta_min 2.410
_cell_volume 4579.8(4)
_computing_cell_refinement 'SAINT v8.37A (Bruker, 2015)'
_computing_data_collection 'APEX 3 (Bruker, 2016)'
_computing_data_reduction 'SAINT v8.37A (Bruker, 2015)'
_computing_molecular_graphics 'Olex2 (Dolomanov et al., 2009)'
_computing_publication_material 'Olex2 (Dolomanov et al., 2009)'
_computing_structure_refinement 'XL (Sheldrick, 2008)'
_computing_structure_solution 'XT (Sheldrick, 2015)'
_diffrn_ambient_temperature 100.0
_diffrn_detector 'Bruker APEX2 area detector'
_diffrn_detector_area_resol_mean 7.9
_diffrn_detector_type 'CCD area detector'
_diffrn_measured_fraction_theta_full 0.987
_diffrn_measured_fraction_theta_max 0.986
_diffrn_measurement_device 'Kappa diffractometer'
_diffrn_measurement_device_type 'Bruker APEX2 area detector'
_diffrn_measurement_method '\w and \f scans'
_diffrn_radiation_monochromator graphite
_diffrn_radiation_probe x-ray
_diffrn_radiation_type MoK\a
_diffrn_radiation_wavelength 0.71073
_diffrn_reflns_av_R_equivalents 0.1388
_diffrn_reflns_av_unetI/netI 0.1558
_diffrn_reflns_Laue_measured_fraction_full 0.987
_diffrn_reflns_Laue_measured_fraction_max 0.986
_diffrn_reflns_limit_h_max 14
_diffrn_reflns_limit_h_min -13
_diffrn_reflns_limit_k_max 18
_diffrn_reflns_limit_k_min -19
_diffrn_reflns_limit_l_max 29
_diffrn_reflns_limit_l_min -29
_diffrn_reflns_number 67105
_diffrn_reflns_point_group_measured_fraction_full 0.987
_diffrn_reflns_point_group_measured_fraction_max 0.986
_diffrn_reflns_theta_full 25.242
_diffrn_reflns_theta_max 25.403
_diffrn_reflns_theta_min 1.380
_diffrn_source 'standard sealed X-ray tube'
_diffrn_source_type 'Siemens, KFF Mo 2K -90 C'
_diffrn_standards_number 0
_exptl_absorpt_coefficient_mu 1.037
_exptl_absorpt_correction_T_max 0.7452
_exptl_absorpt_correction_T_min 0.5569
_exptl_absorpt_correction_type multi-scan
_exptl_absorpt_process_details
'SADABS-2016/2 (Bruker,2016/2) was used for absorption correction. wR2(int) was 0.1022 before and 0.0790 after correction. The Ratio of minimum to maximum transmission is 0.7473. The \l/2 correction factor is 0.00150.'
_exptl_crystal_colour colourless
_exptl_crystal_colour_primary colourless
_exptl_crystal_density_diffrn 1.719
_exptl_crystal_density_method 'not measured'
_exptl_crystal_description Block
_exptl_crystal_F_000 2363
_exptl_crystal_size_max 0.2
_exptl_crystal_size_mid 0.15
_exptl_crystal_size_min 0.1
_refine_diff_density_max 1.833
_refine_diff_density_min -1.204
_refine_diff_density_rms 0.132
_refine_ls_extinction_method none
_refine_ls_goodness_of_fit_ref 1.011
_refine_ls_hydrogen_treatment constr
_refine_ls_matrix_type full
_refine_ls_number_parameters 1297
_refine_ls_number_reflns 16628
_refine_ls_number_restraints 214
_refine_ls_restrained_S_all 1.020
_refine_ls_R_factor_all 0.1847
_refine_ls_R_factor_gt 0.0820
_refine_ls_shift/su_max 0.001
_refine_ls_shift/su_mean 0.000
_refine_ls_structure_factor_coef Fsqd
_refine_ls_weighting_details 'w=1/[\s^2^(Fo^2^)+(0.1063P)^2^+0.0681P] where P=(Fo^2^+2Fc^2^)/3'
_refine_ls_weighting_scheme calc
_refine_ls_wR_factor_gt 0.1789
_refine_ls_wR_factor_ref 0.2198
_reflns_Friedel_coverage 0.000
_reflns_number_gt 7819
_reflns_number_total 16628
_reflns_threshold_expression 'I > 2\s(I)'
_cod_data_source_file c8dt04583f2.cif
_cod_data_source_block benzene4
_cod_depositor_comments 'Adding full bibliography for 7048201--7048212.cif.'
_cod_original_formula_sum 'C79.50 H60.75 Ag4 F11.75 N16 O21.75 S4'
_cod_database_code 7048207
_shelx_shelxl_version_number 2014/7
_shelx_space_group_comment
;
The symmetry employed for this shelxl refinement is uniquely defined
by the following loop, which should always be used as a source of
symmetry information in preference to the above space-group names.
They are only intended as comments.
;
_shelx_estimated_absorpt_t_max 0.903
_shelx_estimated_absorpt_t_min 0.819
_olex2_refinement_description
;
1. Fixed Uiso
 At 1.2 times of:
  All C(H) groups
 At 1.5 times of:
  All C(H,H,H) groups
2. Restrained distances
 C0AA-F10
 1.5 with sigma of 0.01
 S4-C0AA
 1.8 with sigma of 0.01
 S4-O1A
 1.5 with sigma of 0.01
 C0AA-F12
 1.5 with sigma of 0.01
 C1AA-F23
 1.5 with sigma of 0.01
 C1AA-S0AA
 1.8 with sigma of 0.01
 C1AA-F14
 1.5 with sigma of 0.01
 C79-C78 = C65-C70
 1.39 with sigma of 0.01
 F10-C0AA \\sim F11-C0AA \\sim F12-C0AA
 with sigma of 0.01
 F23-C1AA \\sim F1AA-C1AA
 with sigma of 0.01
3. Uiso/Uaniso restraints and constraints
C75 \\sim C76 \\sim C71 \\sim C74 \\sim C72 \\sim C73: within 1.7A with sigma
of 0.02 and sigma for terminal atoms of 0.04
C80 \\sim C81 \\sim C82 \\sim C77 \\sim C79 \\sim C78: within 1.7A with sigma
of 0.04 and sigma for terminal atoms of 0.08
C74 \\sim C73 \\sim C72: within 2A with sigma of 0.01 and sigma for terminal
atoms of 0.02
C80 \\sim C79 \\sim C78: within 2A with sigma of 0.01 and sigma for terminal
atoms of 0.02
C82 \\sim C81 \\sim C77 \\sim C78: within 2A with sigma of 0.01 and sigma for
terminal atoms of 0.02
O1A \\sim S4: within 2A with sigma of 0.01 and sigma for terminal atoms of 0.02
F12 \\sim C0AA \\sim F11: within 2A with sigma of 0.01 and sigma for terminal
atoms of 0.02
O1AA \\sim S0AA \\sim O19: within 2A with sigma of 0.01 and sigma for terminal
atoms of 0.02
F1AA \\sim C1AA \\sim F23 \\sim F14: within 2A with sigma of 0.02 and sigma for
terminal atoms of 0.04
Uanis(C87) \\sim Ueq: with sigma of 0.01 and sigma for terminal atoms of 0.01
Uanis(C81) \\sim Ueq: with sigma of 0.01 and sigma for terminal atoms of 0.02
Uanis(F11) \\sim Ueq, Uanis(S4) \\sim Ueq, Uanis(O19) \\sim Ueq, Uanis(O1A)
\\sim Ueq, Uanis(C0AA) \\sim Ueq, Uanis(F10) \\sim Ueq, Uanis(F12) \\sim Ueq:
with sigma of 0.005 and sigma for terminal atoms of 0.02
Uanis(F23) \\sim Ueq, Uanis(F1AA) \\sim Ueq: with sigma of 0.01 and sigma for
terminal atoms of 0.02
Uanis(C1AA) \\sim Ueq, Uanis(F23) \\sim Ueq, Uanis(F1AA) \\sim Ueq: with sigma
of 0.005 and sigma for terminal atoms of 0.01
Uanis(C89) = Uanis(C88)
Uanis(C77) = Uanis(C82)
Uanis(C78) = Uanis(C76)
Uanis(C88) = Uanis(C86)
Uanis(C89) = Uanis(C86)
Uanis(F10) = Uanis(C0AA)
Uanis(F23) = Uanis(C1AA)
Uanis(C0AA) = Uanis(C1AA)
Uanis(F14) = Uanis(C1AA)
4. Rigid body (RIGU) restrains
 C88, C86, C90
 with sigma for 1-2 distances of 0.002 and sigma for 1-3 distances of 0.002
5. Others
 Fixed Sof: O22(0.75) C86(0.75) C90(0.5) H90A(0.5) H90B(0.5) H90C(0.5)
 C76(0.5) H76(0.5) C75(0.5) H75(0.5) C74(0.25) H74(0.25) C73(0.5) H73(0.5)
 C72(0.5) H72(0.5) C71(0.5) H71(0.5) C88(0.5) H88A(0.5) H88B(0.5) H88C(0.5)
 C89(0.25) H89A(0.25) H89B(0.25) H89C(0.25) C87(0.25) H87A(0.25) H87B(0.25)
 H87C(0.25) C80(0.25) H80(0.25) C81(0.25) H81(0.25) C82(0.25) H82(0.25)
 C77(0.25) H77(0.25) C78(0.25) H78(0.25) C79(0.25) H79(0.25) S4(0.5) O1A(0.5)
 F10(0.5) F11(0.5) F12(0.5) C0AA(0.5) S0AA(0.5) O1AA(0.5) C1AA(0.5) F1AA(0.5)
 F23(0.5) F14(0.25)
6.a Free rotating group:
 S4(O19,O1A,F10,F11,F12)
6.b Aromatic/amide H refined with riding coordinates:
 C34(H34), C58(H58), C49(H49), C4(H4), C27(H27), C47(H47), C41(H41), C2(H2),
 C43(H43), C8(H8), C1(H1), C32(H32), C17(H17), C14(H14), C20(H20), C11(H11),
 C53(H53), C7(H7), C31(H31), C22(H22), C60(H60), C30(H30), C25(H25), C15(H15),
 C26(H26), C23(H23), C13(H13), C45(H45), C10(H10), C52(H52), C56(H56), C29(H29),
  C46(H46), C59(H59), C55(H55), C19(H19), C38(H38), C37(H37), C40(H40),
 C44(H44), C66(H66), C67(H67), C69(H69), C68(H68), C70(H70), C65(H65), C76(H76),
  C75(H75), C74(H74), C73(H73), C72(H72), C71(H71), C80(H80), C81(H81),
 C82(H82), C77(H77), C78(H78), C79(H79)
6.c Fitted hexagon refined as free rotating group:
 C66(C67,C69,C68,C70,C65), C76(C75,C74,C73,C72,C71), C80(C81,C82,C77,C78,C79)
6.d Idealised Me refined as rotating group:
 C83(H83A,H83B,H83C), C90(H90A,H90B,H90C), C88(H88A,H88B,H88C), C85(H85A,H85B,
 H85C), C89(H89A,H89B,H89C), C87(H87A,H87B,H87C)
;
_olex2_submission_special_instructions 'No special instructions were received'

loop_
_space_group_symop_operation_xyz
'x, y, z'
'-x, -y, -z'

loop_
_atom_site_label
_atom_site_type_symbol
_atom_site_fract_x
_atom_site_fract_y
_atom_site_fract_z
_atom_site_U_iso_or_equiv
_atom_site_adp_type
_atom_site_occupancy
_atom_site_site_symmetry_order
_atom_site_calc_flag
_atom_site_refinement_flags_posn
_atom_site_refinement_flags_adp
_atom_site_refinement_flags_occupancy
_atom_site_disorder_assembly
_atom_site_disorder_group
Ag3 Ag 0.24594(6) 0.93231(5) 0.46080(3) 0.0366(2) Uani 1 1 d . . . . .
Ag1 Ag 0.85578(8) 0.53308(5) -0.03178(3) 0.0502(3) Uani 1 1 d . . . . .
Ag4 Ag -0.12958(8) 0.59093(5) 0.30583(3) 0.0570(3) Uani 1 1 d . . . . .
Ag2 Ag 0.62496(9) 0.66531(5) 0.25227(4) 0.0604(3) Uani 1 1 d . . . . .
S2 S 0.8106(2) 0.85273(17) 0.27977(11) 0.0429(7) Uani 1 1 d . . . . .
S1 S -0.3206(3) 0.64745(19) 0.42377(12) 0.0525(8) Uani 1 1 d . . . . .
S3 S 1.0935(3) 0.68782(18) -0.00508(12) 0.0512(9) Uani 1 1 d . . . . .
F5 F 0.8975(5) 0.8520(4) 0.1806(3) 0.0600(18) Uani 1 1 d . . . . .
O17 O 1.1505(5) 0.6833(4) -0.0580(3) 0.0421(18) Uani 1 1 d . . . . .
N9 N 0.3983(6) 1.0033(5) 0.4481(3) 0.031(2) Uani 1 1 d . . . . .
F6 F 0.9305(6) 0.9664(4) 0.2457(3) 0.066(2) Uani 1 1 d . . . . .
O12 O 0.8069(6) 0.7601(4) 0.2617(3) 0.048(2) Uani 1 1 d . . . . .
F4 F 1.0158(6) 0.8481(5) 0.2427(3) 0.073(2) Uani 1 1 d . . . . .
F7 F 1.0672(7) 0.8146(4) 0.0857(3) 0.084(3) Uani 1 1 d . . . . .
F9 F 1.2213(6) 0.8186(4) 0.0402(3) 0.076(2) Uani 1 1 d . . . . .
N2 N 1.0852(6) 0.4409(5) -0.2064(3) 0.033(2) Uani 1 1 d . . . . .
N5 N 0.6341(7) 0.5174(5) 0.2203(3) 0.038(2) Uani 1 1 d . . . . .
O3 O 0.5746(7) -0.0505(5) 0.0297(3) 0.052(2) Uani 1 1 d . . . . .
N7 N 0.7774(6) 0.5773(5) 0.0515(3) 0.032(2) Uani 1 1 d . . . . .
F8 F 1.0701(7) 0.8550(4) 0.0083(3) 0.078(2) Uani 1 1 d . . . . .
N6 N 0.6749(6) 0.6316(5) 0.1567(3) 0.034(2) Uani 1 1 d . . . . .
O2 O 1.1755(6) 1.1195(4) -0.0596(3) 0.057(2) Uani 1 1 d . . . . .
N13 N 0.0910(6) 0.9220(5) 0.5091(3) 0.0290(19) Uani 1 1 d . . . . .
O14 O 0.7142(6) 0.8970(5) 0.2670(3) 0.057(2) Uani 1 1 d . . . . .
N15 N -0.0184(7) 0.6979(5) 0.3481(3) 0.034(2) Uani 1 1 d . . . . .
O1 O 1.3140(7) 1.1219(4) -0.1161(3) 0.052(2) Uani 1 1 d . . . . .
O7 O -0.5211(7) 0.7745(6) 0.6899(4) 0.066(2) Uani 1 1 d . . . . .
N1 N 1.1305(7) 0.5573(5) -0.2709(3) 0.035(2) Uani 1 1 d . . . . .
N10 N 0.3838(6) 0.8259(5) 0.4104(3) 0.034(2) Uani 1 1 d . . . . .
O13 O 0.8507(7) 0.8860(5) 0.3358(3) 0.065(2) Uani 1 1 d . . . . .
O11 O -0.3812(7) 0.7255(5) 0.4374(3) 0.072(3) Uani 1 1 d . . . . .
O10 O -0.2259(7) 0.6490(6) 0.4582(3) 0.070(3) Uani 1 1 d . . . . .
N14 N 0.1152(6) 0.8393(5) 0.3968(3) 0.036(2) Uani 1 1 d . . . . .
O9 O -0.3023(7) 0.6120(5) 0.3638(3) 0.061(2) Uani 1 1 d . . . . .
N4 N 1.2354(8) 1.0854(5) -0.0992(4) 0.041(2) Uani 1 1 d . . . . .
F3 F -0.5018(7) 0.5587(6) 0.4130(4) 0.103(3) Uani 1 1 d . . . . .
N3 N 0.9563(7) 0.4926(5) -0.1093(3) 0.037(2) Uani 1 1 d . . . . .
F2 F -0.4370(7) 0.5919(6) 0.4976(4) 0.106(3) Uani 1 1 d . . . . .
N11 N 0.5129(8) 0.7381(5) 0.3188(3) 0.047(3) Uani 1 1 d . . . . .
O15 O 0.9770(7) 0.6809(5) -0.0080(4) 0.089(4) Uani 1 1 d . . . . .
N16 N -0.4797(8) 0.8469(8) 0.6988(4) 0.056(3) Uani 1 1 d . . . . .
N8 N 0.5061(9) -0.0137(6) 0.0648(4) 0.050(3) Uani 1 1 d . . . . .
C42 C 0.4617(8) 0.8665(6) 0.3883(4) 0.033(2) Uani 1 1 d . . . . .
C50 C 0.0130(8) 0.8641(6) 0.4863(4) 0.029(2) Uani 1 1 d . . . . .
O4 O 0.4245(8) -0.0480(5) 0.0806(4) 0.071(3) Uani 1 1 d . . . . .
C34 C 0.5739(8) 1.0023(6) 0.4016(4) 0.033(2) Uani 1 1 d . . . . .
H34 H 0.6311 0.9701 0.3786 0.040 Uiso 1 1 calc R . . . .
C57 C 0.0314(8) 0.8135(6) 0.4258(4) 0.028(2) Uani 1 1 d . . . . .
C35 C 0.4799(8) 0.9607(6) 0.4129(4) 0.032(2) Uani 1 1 d . . . . .
C58 C -0.0333(8) 0.7429(6) 0.4009(4) 0.035(3) Uani 1 1 d . . . . .
H58 H -0.0909 0.7263 0.4229 0.042 Uiso 1 1 calc R . . . .
C3 C 1.1605(7) 0.7324(6) -0.2158(4) 0.032(2) Uani 1 1 d . . . . .
O8 O -0.5189(7) 0.9114(6) 0.7318(4) 0.073(3) Uani 1 1 d . . . . .
C5 C 1.1020(8) 0.5887(6) -0.2158(4) 0.034(2) Uani 1 1 d . . . . .
C48 C -0.0932(8) 0.8977(6) 0.5729(4) 0.029(2) Uani 1 1 d . . . . .
C49 C -0.0793(8) 0.8503(6) 0.5172(4) 0.030(2) Uani 1 1 d . . . . .
H49 H -0.1328 0.8086 0.5004 0.036 Uiso 1 1 calc R . . . .
C28 C 0.6881(8) 0.5475(6) 0.1329(4) 0.030(2) Uani 1 1 d . . . . .
C36 C 0.6855(8) 1.1358(6) 0.4095(4) 0.036(3) Uani 1 1 d . . . . .
C51 C -0.1934(8) 0.8828(7) 0.6064(4) 0.035(3) Uani 1 1 d . . . . .
C4 C 1.1153(8) 0.6737(6) -0.1876(4) 0.033(2) Uani 1 1 d . . . . .
H4 H 1.0939 0.6928 -0.1488 0.039 Uiso 1 1 calc R . . . .
C27 C 0.7387(8) 0.5207(6) 0.0794(4) 0.036(3) Uani 1 1 d . . . . .
H27 H 0.7459 0.4606 0.0623 0.043 Uiso 1 1 calc R . . . .
F1 F -0.3641(8) 0.4914(6) 0.4325(4) 0.106(3) Uani 1 1 d . . . . .
C47 C -0.0145(8) 0.9601(6) 0.5953(4) 0.034(3) Uani 1 1 d . . . . .
H47 H -0.0228 0.9954 0.6327 0.041 Uiso 1 1 calc R . . . .
O5 O 1.0303(7) 1.2200(7) 0.3254(5) 0.080(3) Uani 1 1 d . . . . .
O16 O 1.1424(9) 0.6386(5) 0.0286(4) 0.088(3) Uani 1 1 d . . . . .
C41 C 0.7424(9) 1.1052(7) 0.3568(4) 0.042(3) Uani 1 1 d . . . . .
H41 H 0.7135 1.0570 0.3298 0.050 Uiso 1 1 calc R . . . .
C2 C 1.1905(9) 0.6984(6) -0.2728(4) 0.040(3) Uani 1 1 d . . . . .
H2 H 1.2229 0.7347 -0.2940 0.048 Uiso 1 1 calc R . . . .
C33 C 0.5861(8) 1.0908(6) 0.4233(4) 0.034(2) Uani 1 1 d . . . . .
C43 C 0.5250(8) 0.8213(6) 0.3409(4) 0.039(3) Uani 1 1 d . . . . .
H43 H 0.5780 0.8522 0.3246 0.047 Uiso 1 1 calc R . . . .
C12 C 1.0576(8) 0.5244(6) -0.1857(4) 0.029(2) Uani 1 1 d . . . . .
C8 C 1.2795(8) 0.9573(6) -0.1768(4) 0.035(3) Uani 1 1 d . . . . .
H8 H 1.3358 0.9898 -0.1897 0.042 Uiso 1 1 calc R . . . .
O6 O 1.0161(8) 1.3143(6) 0.4065(5) 0.093(3) Uani 1 1 d . . . . .
C1 C 1.1729(8) 0.6122(6) -0.2978(4) 0.039(3) Uani 1 1 d . . . . .
H1 H 1.1925 0.5911 -0.3366 0.047 Uiso 1 1 calc R . . . .
C54 C -0.3764(9) 0.8605(8) 0.6690(4) 0.043(3) Uani 1 1 d . . . . .
C21 C 0.5616(8) 0.2523(6) 0.1413(4) 0.034(2) Uani 1 1 d . . . . .
C32 C 0.5038(8) 1.1331(6) 0.4599(4) 0.035(2) Uani 1 1 d . . . . .
H32 H 0.5103 1.1930 0.4777 0.041 Uiso 1 1 calc R . . . .
C17 C 0.6244(8) 0.4011(6) 0.1380(4) 0.035(3) Uani 1 1 d . . . . .
H17 H 0.6355 0.3813 0.0982 0.042 Uiso 1 1 calc R . . . .
C18 C 0.5860(8) 0.3439(6) 0.1684(4) 0.032(2) Uani 1 1 d . . . . .
C14 C 0.9847(8) 0.4093(6) -0.1307(4) 0.038(3) Uani 1 1 d . . . . .
H14 H 0.9608 0.3672 -0.1117 0.045 Uiso 1 1 calc R . . . .
C20 C 0.5956(8) 0.4644(7) 0.2503(4) 0.043(3) Uani 1 1 d . . . . .
H20 H 0.5853 0.4866 0.2899 0.052 Uiso 1 1 calc R . . . .
C11 C 1.1143(8) 0.8650(6) -0.1384(4) 0.037(3) Uani 1 1 d . . . . .
H11 H 1.0585 0.8331 -0.1248 0.044 Uiso 1 1 calc R . . . .
C53 C -0.3316(9) 0.9393(7) 0.6794(4) 0.044(3) Uani 1 1 d . . . . .
H53 H -0.3629 0.9859 0.7075 0.052 Uiso 1 1 calc R . . . .
C7 C 1.2609(8) 0.8727(6) -0.2040(4) 0.036(3) Uani 1 1 d . . . . .
H7 H 1.3061 0.8462 -0.2358 0.044 Uiso 1 1 calc R . . . .
C16 C 0.6461(7) 0.4851(6) 0.1642(4) 0.032(2) Uani 1 1 d . . . . .
C31 C 0.4119(8) 1.0872(7) 0.4705(4) 0.037(3) Uani 1 1 d . . . . .
H31 H 0.3556 1.1175 0.4952 0.044 Uiso 1 1 calc R . . . .
C22 C 0.4753(9) 0.2071(7) 0.1598(4) 0.042(3) Uani 1 1 d . . . . .
H22 H 0.4296 0.2367 0.1907 0.050 Uiso 1 1 calc R . . . .
C60 C 0.1306(8) 0.7940(6) 0.3437(4) 0.037(3) Uani 1 1 d . . . . .
H60 H 0.1873 0.8107 0.3211 0.044 Uiso 1 1 calc R . . . .
C30 C 0.7654(8) 0.6599(6) 0.0762(4) 0.036(3) Uani 1 1 d . . . . .
H30 H 0.7919 0.7015 0.0574 0.044 Uiso 1 1 calc R . . . .
C25 C 0.6107(8) 0.1218(7) 0.0689(4) 0.039(3) Uani 1 1 d . . . . .
H25 H 0.6560 0.0920 0.0380 0.047 Uiso 1 1 calc R . . . .
C9 C 1.2141(8) 0.9940(6) -0.1302(4) 0.035(3) Uani 1 1 d . . . . .
C6 C 1.1777(8) 0.8240(6) -0.1866(4) 0.034(2) Uani 1 1 d . . . . .
C15 C 1.0471(8) 0.3840(7) -0.1791(4) 0.037(3) Uani 1 1 d . . . . .
H15 H 1.0638 0.3244 -0.1938 0.045 Uiso 1 1 calc R . . . .
C26 C 0.6264(8) 0.2072(6) 0.0951(4) 0.036(3) Uani 1 1 d . . . . .
H26 H 0.6841 0.2374 0.0814 0.044 Uiso 1 1 calc R . . . .
C23 C 0.4543(9) 0.1218(7) 0.1350(5) 0.045(3) Uani 1 1 d . . . . .
H23 H 0.3949 0.0923 0.1480 0.054 Uiso 1 1 calc R . . . .
C13 C 0.9941(8) 0.5492(6) -0.1366(4) 0.034(2) Uani 1 1 d . . . . .
H13 H 0.9768 0.6087 -0.1220 0.041 Uiso 1 1 calc R . . . .
N12 N 0.9823(9) 1.2523(8) 0.3701(6) 0.068(3) Uani 1 1 d . . . . .
C45 C 0.3715(8) 0.7423(6) 0.3869(4) 0.034(2) Uani 1 1 d . . . . .
H45 H 0.3162 0.7113 0.4017 0.041 Uiso 1 1 calc R . . . .
C10 C 1.1313(8) 0.9508(6) -0.1105(4) 0.038(3) Uani 1 1 d . . . . .
H10 H 1.0869 0.9785 -0.0786 0.046 Uiso 1 1 calc R . . . .
C52 C -0.2391(8) 0.9516(7) 0.6488(4) 0.039(3) Uani 1 1 d . . . . .
H52 H -0.2055 1.0070 0.6562 0.046 Uiso 1 1 calc R . . . .
C56 C -0.2395(9) 0.8021(7) 0.5971(4) 0.041(3) Uani 1 1 d . . . . .
H56 H -0.2080 0.7551 0.5694 0.049 Uiso 1 1 calc R . . . .
C29 C 0.7154(9) 0.6875(6) 0.1288(4) 0.042(3) Uani 1 1 d . . . . .
H29 H 0.7095 0.7478 0.1457 0.050 Uiso 1 1 calc R . . . .
C46 C 0.0748(8) 0.9694(6) 0.5624(4) 0.030(2) Uani 1 1 d . . . . .
H46 H 0.1284 1.0118 0.5780 0.037 Uiso 1 1 calc R . . . .
C59 C 0.0660(8) 0.7230(6) 0.3205(4) 0.037(3) Uani 1 1 d . . . . .
H59 H 0.0826 0.6906 0.2830 0.045 Uiso 1 1 calc R . . . .
C24 C 0.5222(9) 0.0805(6) 0.0909(4) 0.042(3) Uani 1 1 d . . . . .
C55 C -0.3337(9) 0.7887(7) 0.6286(4) 0.043(3) Uani 1 1 d . . . . .
H55 H -0.3669 0.7333 0.6228 0.051 Uiso 1 1 calc R . . . .
C19 C 0.5694(8) 0.3777(6) 0.2267(4) 0.037(3) Uani 1 1 d . . . . .
H19 H 0.5408 0.3425 0.2497 0.044 Uiso 1 1 calc R . . . .
C38 C 0.8254(10) 1.2470(7) 0.4344(6) 0.056(3) Uani 1 1 d . . . . .
H38 H 0.8544 1.2965 0.4602 0.068 Uiso 1 1 calc R . . . .
C37 C 0.7279(9) 1.2082(7) 0.4478(5) 0.048(3) Uani 1 1 d . . . . .
H37 H 0.6907 1.2312 0.4829 0.057 Uiso 1 1 calc R . . . .
C40 C 0.8385(9) 1.1436(7) 0.3436(5) 0.046(3) Uani 1 1 d . . . . .
H40 H 0.8754 1.1228 0.3081 0.056 Uiso 1 1 calc R . . . .
C44 C 0.4356(9) 0.6986(7) 0.3419(4) 0.047(3) Uani 1 1 d . . . . .
H44 H 0.4241 0.6384 0.3270 0.056 Uiso 1 1 calc R . . . .
O22 O -0.3206(10) 1.1451(8) 0.7391(5) 0.077(4) Uani 0.75 1 d . . P A .
C62 C 0.9193(9) 0.8828(8) 0.2353(5) 0.050(3) Uani 1 1 d . . . . .
C034 C 1.1135(12) 0.8002(8) 0.0342(5) 0.059(4) Uani 1 1 d . . . . .
O23 O 0.1605(10) 0.6343(8) 0.4416(5) 0.106(4) Uani 1 1 d . . . . .
C39 C 0.8785(9) 1.2123(8) 0.3834(6) 0.052(3) Uani 1 1 d . . . . .
C66 C 0.1596(7) 0.1840(8) 0.1967(4) 0.081(5) Uani 1 1 d . . . . .
H66 H 0.1566 0.2230 0.2332 0.097 Uiso 1 1 calc R . . . .
C67 C 0.1677(7) 0.2155(6) 0.1487(6) 0.085(5) Uani 1 1 d G . . . .
H67 H 0.1702 0.2761 0.1524 0.102 Uiso 1 1 calc R . . . .
C69 C 0.1720(7) 0.1584(10) 0.0954(5) 0.102(6) Uani 1 1 d G . . . .
H69 H 0.1775 0.1800 0.0626 0.123 Uiso 1 1 calc R . . . .
C68 C 0.1682(7) 0.0698(9) 0.0901(4) 0.111(7) Uani 1 1 d G . . . .
H68 H 0.1712 0.0307 0.0536 0.133 Uiso 1 1 calc R . . . .
C70 C 0.1601(8) 0.0382(6) 0.1381(7) 0.105(6) Uani 1 1 d DG . . . .
H70 H 0.1576 -0.0224 0.1344 0.126 Uiso 1 1 calc R . . . .
C65 C 0.1558(8) 0.0953(9) 0.1914(5) 0.101(6) Uani 1 1 d DG . . . .
H65 H 0.1503 0.0738 0.2242 0.121 Uiso 1 1 calc R . . . .
C61 C -0.4077(12) 0.5692(11) 0.4433(6) 0.071(4) Uani 1 1 d . . . . .
C84 C 0.1375(16) 0.5593(11) 0.4338(7) 0.095(5) Uani 1 1 d . . . . .
C83 C 0.0237(15) 0.5277(10) 0.4176(9) 0.128(7) Uani 1 1 d . . . . .
H83A H -0.0289 0.5756 0.4299 0.192 Uiso 1 1 calc GR . . . .
H83B H 0.0043 0.4814 0.4358 0.192 Uiso 1 1 calc GR . . . .
H83C H 0.0209 0.5055 0.3764 0.192 Uiso 1 1 calc GR . . . .
C86 C -0.3541(17) 1.1869(14) 0.7879(7) 0.094(6) Uani 0.75 1 d . U P . .
C90 C -0.296(2) 1.2717(19) 0.8137(9) 0.068(7) Uani 0.5 1 d . U P A 2
H90A H -0.2221 1.2710 0.7964 0.103 Uiso 0.5 1 calc GR . P A 2
H90B H -0.2895 1.2789 0.8545 0.103 Uiso 0.5 1 calc GR . P A 2
H90C H -0.3386 1.3198 0.8067 0.103 Uiso 0.5 1 calc GR . P A 2
C76 C 0.4607(15) 0.2920(12) -0.0040(7) 0.065(4) Uani 0.5 1 d . U P B 1
H76 H 0.4952 0.2468 -0.0319 0.078 Uiso 0.5 1 calc R . P B 1
C75 C 0.4968(15) 0.3767(14) 0.0035(9) 0.076(7) Uani 0.5 1 d G U P B 1
H75 H 0.5561 0.3894 -0.0191 0.092 Uiso 0.5 1 calc R . P B 1
C74 C 0.4463(19) 0.4428(10) 0.0442(10) 0.074(7) Uani 0.25 1 d G U P B 1
H74 H 0.4710 0.5008 0.0494 0.088 Uiso 0.25 1 calc R . P B 1
C73 C 0.3596(17) 0.4242(12) 0.0774(8) 0.079(6) Uani 0.5 1 d G U P B 1
H73 H 0.3251 0.4694 0.1052 0.095 Uiso 0.5 1 calc R . P B 1
C72 C 0.3235(14) 0.3395(14) 0.0698(7) 0.080(6) Uani 0.5 1 d G U P B 1
H72 H 0.2642 0.3268 0.0925 0.095 Uiso 0.5 1 calc R . P B 1
C71 C 0.3740(16) 0.2733(10) 0.0291(9) 0.066(6) Uani 0.5 1 d G U P B 1
H71 H 0.3493 0.2154 0.0240 0.079 Uiso 0.5 1 calc R . P B 1
C88 C -0.450(5) 1.169(3) 0.812(2) 0.094(6) Uani 0.5 1 d . U P A 2
H88A H -0.4658 1.1068 0.7992 0.140 Uiso 0.5 1 calc GR . P A 2
H88B H -0.5103 1.2019 0.8020 0.140 Uiso 0.5 1 calc GR . P A 2
H88C H -0.4428 1.1843 0.8536 0.140 Uiso 0.5 1 calc GR . P A 2
C85 C 0.2177(17) 0.4954(14) 0.4453(12) 0.191(12) Uani 1 1 d . . . . .
H85A H 0.2334 0.4510 0.4103 0.287 Uiso 1 1 calc GR . . . .
H85B H 0.1861 0.4682 0.4738 0.287 Uiso 1 1 calc GR . . . .
H85C H 0.2863 0.5251 0.4593 0.287 Uiso 1 1 calc GR . . . .
C89 C -0.442(10) 1.148(7) 0.804(4) 0.094(6) Uani 0.25 1 d . . P A 1
H89A H -0.4182 1.1042 0.8229 0.140 Uiso 0.25 1 calc GR . P A 1
H89B H -0.4857 1.1210 0.7711 0.140 Uiso 0.25 1 calc GR . P A 1
H89C H -0.4878 1.1915 0.8307 0.140 Uiso 0.25 1 calc GR . P A 1
C87 C -0.260(4) 1.208(4) 0.821(2) 0.058(14) Uani 0.25 1 d . U P A 1
H87A H -0.2337 1.1567 0.8318 0.087 Uiso 0.25 1 calc GR . P A 1
H87B H -0.2794 1.2531 0.8556 0.087 Uiso 0.25 1 calc GR . P A 1
H87C H -0.2024 1.2298 0.7998 0.087 Uiso 0.25 1 calc GR . P A 1
C80 C 0.519(3) 0.406(2) 0.0033(17) 0.079(8) Uani 0.25 1 d . U P C 2
H80 H 0.5560 0.4565 -0.0006 0.094 Uiso 0.25 1 calc R . P C 2
C81 C 0.436(3) 0.4116(18) 0.0443(14) 0.055(6) Uani 0.25 1 d G U P C 2
H81 H 0.4164 0.4663 0.0683 0.066 Uiso 0.25 1 calc R . P C 2
C82 C 0.382(3) 0.337(2) 0.0500(14) 0.057(4) Uani 0.25 1 d G U P C 2
H82 H 0.3250 0.3414 0.0780 0.068 Uiso 0.25 1 calc R . P C 2
C77 C 0.410(3) 0.2574(19) 0.0148(17) 0.057(4) Uani 0.25 1 d G U P C 2
H77 H 0.3731 0.2067 0.0187 0.068 Uiso 0.25 1 calc R . P C 2
C78 C 0.493(3) 0.2516(19) -0.0261(14) 0.065(4) Uani 0.25 1 d DG U P C 2
H78 H 0.5128 0.1969 -0.0502 0.078 Uiso 0.25 1 calc R . P C 2
C79 C 0.548(3) 0.326(2) -0.0318(14) 0.073(7) Uani 0.25 1 d DG U P C 2
H79 H 0.6042 0.3218 -0.0598 0.088 Uiso 0.25 1 calc R . P C 2
S4 S 0.2594(5) 0.5293(4) 0.2594(3) 0.088(3) Uani 0.5 1 d D U P D 1
O19 O 0.3697(6) 0.5387(5) 0.2382(4) 0.105(3) Uani 1 1 d G U . . .
O1A O 0.2362(10) 0.5777(7) 0.3168(4) 0.095(6) Uani 0.5 1 d DG U P D 1
F10 F 0.3368(13) 0.4035(9) 0.3013(8) 0.159(5) Uani 0.5 1 d DG U P D 1
F11 F 0.1628(12) 0.3941(8) 0.2851(8) 0.155(9) Uani 0.5 1 d DG U P D 1
F12 F 0.2803(14) 0.3598(5) 0.2159(7) 0.191(9) Uani 0.5 1 d DG U P D 1
C0AA C 0.2573(10) 0.4250(7) 0.2656(6) 0.159(5) Uani 0.5 1 d D U P D 1
S0AA S 0.2592(7) 0.5048(6) 0.2219(4) 0.106(3) Uani 0.5 1 d D U P D 2
O1AA O 0.2441(17) 0.4306(13) 0.1783(9) 0.109(7) Uani 0.5 1 d . U P D 2
C1AA C 0.248(2) 0.4645(17) 0.2836(10) 0.159(5) Uani 0.5 1 d D U P D 2
F1AA F 0.3098(16) 0.3819(14) 0.2752(9) 0.118(7) Uani 0.5 1 d D U P D 2
F23 F 0.139(2) 0.420(2) 0.2759(13) 0.159(5) Uani 0.5 1 d D U P D 2
O1B O 0.1703(10) 0.5546(11) 0.2293(7) 0.200(8) Uani 1 1 d . . . . .
F14 F 0.269(4) 0.517(3) 0.3419(14) 0.159(5) Uani 0.25 1 d D U P D 2

loop_
_atom_site_aniso_label
_atom_site_aniso_U_11
_atom_site_aniso_U_22
_atom_site_aniso_U_33
_atom_site_aniso_U_23
_atom_site_aniso_U_13
_atom_site_aniso_U_12
Ag3 0.0353(5) 0.0372(5) 0.0342(4) 0.0041(3) 0.0125(4) -0.0021(4)
Ag1 0.0656(6) 0.0421(5) 0.0382(5) 0.0040(4) 0.0304(4) -0.0071(4)
Ag4 0.0833(7) 0.0409(5) 0.0354(5) -0.0093(4) 0.0236(5) -0.0202(5)
Ag2 0.0851(8) 0.0396(5) 0.0462(5) -0.0049(4) 0.0388(5) -0.0002(5)
S2 0.0520(19) 0.0361(16) 0.0353(16) -0.0003(12) 0.0111(14) 0.0015(14)
S1 0.053(2) 0.0519(19) 0.0456(18) 0.0003(14) 0.0196(16) -0.0089(16)
S3 0.065(2) 0.0333(16) 0.0464(17) -0.0027(14) 0.0357(16) -0.0152(15)
F5 0.050(4) 0.084(5) 0.046(4) 0.019(4) 0.016(3) 0.002(4)
O17 0.042(4) 0.046(4) 0.033(4) 0.001(3) 0.017(3) -0.008(4)
N9 0.042(5) 0.022(4) 0.028(4) 0.005(4) 0.011(4) 0.003(4)
F6 0.075(5) 0.040(4) 0.086(5) 0.022(4) 0.008(4) -0.005(4)
O12 0.060(5) 0.032(4) 0.048(5) 0.004(3) 0.013(4) -0.001(4)
F4 0.047(4) 0.086(5) 0.097(6) 0.046(4) 0.003(4) 0.006(4)
F7 0.115(6) 0.064(5) 0.051(4) -0.019(4) 0.044(4) -0.012(4)
F9 0.075(6) 0.067(5) 0.067(5) -0.017(4) 0.019(4) -0.020(4)
N2 0.038(5) 0.029(5) 0.027(4) 0.001(4) 0.008(4) -0.007(4)
N5 0.040(5) 0.043(5) 0.030(5) 0.007(4) 0.022(4) -0.008(4)
O3 0.062(5) 0.038(4) 0.056(5) 0.009(4) -0.003(4) 0.003(4)
N7 0.036(5) 0.024(5) 0.032(5) -0.001(4) 0.009(4) -0.014(4)
F8 0.097(6) 0.035(4) 0.095(6) 0.005(4) 0.027(5) 0.000(4)
N6 0.035(5) 0.025(5) 0.037(5) 0.000(4) 0.017(4) -0.006(4)
O2 0.056(5) 0.036(4) 0.068(5) -0.007(4) 0.024(4) 0.000(4)
N13 0.038(5) 0.029(4) 0.018(4) 0.002(3) 0.006(4) 0.002(4)
O14 0.049(5) 0.048(5) 0.076(6) 0.023(4) 0.023(4) 0.014(4)
N15 0.044(5) 0.024(4) 0.033(5) 0.004(4) 0.009(4) -0.010(4)
O1 0.069(6) 0.037(4) 0.051(5) 0.014(4) -0.002(4) -0.011(4)
O7 0.057(6) 0.077(6) 0.073(6) 0.037(5) 0.024(5) -0.013(5)
N1 0.041(5) 0.036(5) 0.025(5) 0.004(4) 0.013(4) 0.000(4)
N10 0.030(5) 0.030(5) 0.037(5) 0.000(4) 0.009(4) 0.004(4)
O13 0.100(7) 0.046(5) 0.042(5) -0.001(4) -0.012(5) -0.014(5)
O11 0.093(7) 0.057(5) 0.056(5) 0.000(4) 0.025(5) 0.017(5)
O10 0.067(6) 0.092(7) 0.054(5) 0.023(5) 0.005(5) -0.025(5)
N14 0.029(5) 0.035(5) 0.042(5) 0.004(4) 0.002(4) 0.003(4)
O9 0.071(6) 0.060(5) 0.041(5) -0.004(4) 0.026(4) -0.004(4)
N4 0.044(6) 0.033(5) 0.050(6) 0.015(4) -0.004(5) -0.012(5)
F3 0.080(6) 0.127(7) 0.111(7) 0.046(6) 0.003(5) -0.039(6)
N3 0.041(5) 0.031(5) 0.034(5) 0.000(4) 0.013(4) -0.006(4)
F2 0.097(7) 0.149(8) 0.076(6) 0.041(5) 0.028(5) -0.037(6)
N11 0.067(7) 0.026(5) 0.038(5) -0.007(4) 0.025(5) -0.010(5)
O15 0.059(6) 0.064(6) 0.107(7) -0.043(5) 0.056(5) -0.031(5)
N16 0.052(7) 0.079(8) 0.043(6) 0.026(6) 0.022(5) 0.008(6)
N8 0.062(7) 0.041(6) 0.053(6) 0.020(5) -0.018(6) -0.015(6)
C42 0.036(6) 0.031(6) 0.028(5) 0.002(4) 0.007(5) -0.002(5)
C50 0.037(6) 0.023(5) 0.027(5) 0.007(4) 0.013(5) 0.004(5)
O4 0.081(7) 0.043(5) 0.089(7) 0.018(5) 0.009(5) -0.021(5)
C34 0.039(7) 0.037(6) 0.025(5) 0.008(5) 0.004(5) 0.002(5)
C57 0.029(6) 0.026(5) 0.031(5) 0.009(4) 0.013(5) 0.003(5)
C35 0.041(6) 0.034(6) 0.016(5) 0.001(4) 0.010(4) 0.003(5)
C58 0.036(6) 0.032(6) 0.033(6) 0.002(5) 0.013(5) 0.003(5)
C3 0.023(6) 0.034(6) 0.034(6) 0.001(5) 0.008(4) 0.000(5)
O8 0.067(6) 0.088(7) 0.061(6) 0.013(5) 0.032(5) -0.003(5)
C5 0.033(6) 0.032(6) 0.037(6) 0.007(5) 0.007(5) -0.001(5)
C48 0.031(6) 0.025(5) 0.034(6) 0.011(4) 0.008(5) 0.001(5)
C49 0.032(6) 0.023(5) 0.032(6) 0.004(4) 0.002(5) -0.002(4)
C28 0.027(6) 0.036(6) 0.024(5) 0.001(4) 0.008(4) -0.001(5)
C36 0.028(6) 0.030(6) 0.052(7) 0.015(5) -0.006(5) -0.008(5)
C51 0.030(6) 0.041(6) 0.033(6) 0.007(5) 0.005(5) 0.008(5)
C4 0.033(6) 0.033(6) 0.031(6) 0.006(5) 0.014(5) 0.000(5)
C27 0.033(6) 0.021(5) 0.046(6) -0.004(5) 0.002(5) -0.004(5)
F1 0.142(8) 0.060(5) 0.122(8) 0.032(5) 0.009(6) -0.014(6)
C47 0.038(6) 0.036(6) 0.023(5) 0.000(4) 0.010(5) 0.005(5)
O5 0.050(6) 0.106(8) 0.098(8) 0.054(7) 0.006(6) -0.008(6)
O16 0.162(10) 0.051(5) 0.051(5) 0.019(5) 0.039(6) -0.003(6)
C41 0.039(7) 0.040(6) 0.049(7) 0.017(5) -0.004(5) 0.006(5)
C2 0.050(7) 0.036(6) 0.033(6) 0.012(5) 0.014(5) -0.003(5)
C33 0.040(7) 0.036(6) 0.028(6) 0.011(5) 0.005(5) 0.004(5)
C43 0.042(7) 0.041(7) 0.034(6) 0.010(5) 0.016(5) -0.005(5)
C12 0.037(6) 0.025(5) 0.022(5) 0.000(4) 0.001(4) -0.007(5)
C8 0.042(7) 0.022(5) 0.045(6) 0.017(5) 0.004(5) -0.017(5)
O6 0.064(7) 0.044(6) 0.170(11) 0.023(6) 0.000(7) -0.010(5)
C1 0.050(7) 0.043(7) 0.024(5) 0.007(5) 0.015(5) -0.001(6)
C54 0.034(7) 0.064(8) 0.034(6) 0.015(6) 0.014(5) 0.013(6)
C21 0.029(6) 0.041(6) 0.032(6) 0.012(5) 0.005(5) -0.001(5)
C32 0.036(6) 0.024(5) 0.043(6) 0.007(5) 0.006(5) 0.001(5)
C17 0.035(6) 0.034(6) 0.033(6) 0.004(5) 0.015(5) -0.001(5)
C18 0.022(6) 0.032(6) 0.037(6) 0.003(5) 0.007(5) -0.001(5)
C14 0.048(7) 0.027(6) 0.034(6) 0.001(5) 0.008(5) -0.017(5)
C20 0.036(7) 0.050(7) 0.037(6) -0.002(5) 0.011(5) 0.004(6)
C11 0.031(6) 0.032(6) 0.045(6) 0.007(5) 0.008(5) -0.003(5)
C53 0.044(7) 0.053(7) 0.032(6) 0.008(5) 0.014(5) 0.008(6)
C7 0.035(6) 0.037(6) 0.041(6) 0.019(5) 0.012(5) 0.003(5)
C16 0.021(5) 0.041(6) 0.034(6) 0.012(5) 0.014(4) 0.000(5)
C31 0.032(6) 0.049(7) 0.033(6) 0.016(5) 0.011(5) 0.011(5)
C22 0.045(7) 0.047(7) 0.038(6) 0.018(5) 0.009(5) 0.003(6)
C60 0.038(6) 0.039(6) 0.029(6) 0.002(5) 0.011(5) -0.004(5)
C30 0.041(7) 0.027(6) 0.043(6) 0.012(5) 0.009(5) 0.000(5)
C25 0.034(6) 0.045(7) 0.041(6) 0.016(5) 0.004(5) -0.008(5)
C9 0.039(7) 0.026(6) 0.040(6) 0.008(5) 0.006(5) 0.001(5)
C6 0.035(6) 0.035(6) 0.029(6) 0.005(5) 0.007(5) 0.002(5)
C15 0.036(6) 0.039(6) 0.031(6) -0.003(5) 0.006(5) -0.007(5)
C26 0.035(6) 0.034(6) 0.036(6) 0.004(5) 0.007(5) -0.005(5)
C23 0.036(7) 0.040(7) 0.064(8) 0.022(6) 0.003(6) -0.009(5)
C13 0.040(6) 0.026(5) 0.034(6) 0.002(5) 0.005(5) -0.013(5)
N12 0.052(8) 0.053(7) 0.107(10) 0.035(7) -0.002(7) -0.009(6)
C45 0.038(6) 0.031(6) 0.032(6) 0.007(5) 0.009(5) -0.007(5)
C10 0.031(6) 0.037(6) 0.042(6) 0.002(5) 0.009(5) 0.001(5)
C52 0.035(6) 0.046(6) 0.033(6) 0.007(5) 0.003(5) -0.001(5)
C56 0.044(7) 0.041(7) 0.036(6) 0.008(5) 0.013(5) 0.004(6)
C29 0.050(7) 0.021(5) 0.046(7) -0.007(5) 0.011(6) 0.009(5)
C46 0.024(6) 0.023(5) 0.044(6) 0.009(5) 0.010(5) 0.001(4)
C59 0.043(7) 0.035(6) 0.032(6) 0.006(5) 0.010(5) 0.005(5)
C24 0.047(7) 0.033(6) 0.046(7) 0.010(5) -0.004(6) -0.005(5)
C55 0.041(7) 0.048(7) 0.040(6) 0.013(5) 0.001(5) -0.006(6)
C19 0.033(6) 0.043(6) 0.040(6) 0.019(5) 0.011(5) -0.007(5)
C38 0.058(9) 0.031(6) 0.081(9) 0.015(6) -0.016(7) -0.012(6)
C37 0.042(7) 0.039(7) 0.061(8) 0.012(6) -0.005(6) -0.001(6)
C40 0.036(7) 0.042(7) 0.063(8) 0.018(6) 0.006(6) -0.004(6)
C44 0.061(8) 0.030(6) 0.046(7) 0.004(5) 0.013(6) -0.010(6)
O22 0.084(9) 0.075(8) 0.080(9) 0.036(7) 0.016(7) -0.002(7)
C62 0.040(8) 0.053(8) 0.059(8) 0.018(6) -0.002(6) 0.001(6)
C034 0.066(10) 0.043(8) 0.055(8) -0.006(6) 0.035(7) -0.006(7)
O23 0.108(9) 0.092(8) 0.114(9) 0.019(7) 0.007(7) -0.008(8)
C39 0.039(7) 0.055(8) 0.075(9) 0.038(7) -0.006(7) -0.002(6)
C66 0.047(9) 0.089(12) 0.090(12) -0.007(9) 0.009(8) -0.014(8)
C67 0.044(9) 0.093(12) 0.110(13) 0.008(11) 0.010(9) -0.003(8)
C69 0.042(9) 0.158(18) 0.095(14) 0.011(13) 0.020(8) -0.012(11)
C68 0.033(8) 0.158(19) 0.098(14) -0.049(13) 0.013(9) -0.003(11)
C70 0.062(11) 0.104(13) 0.125(16) -0.012(13) -0.002(11) -0.006(9)
C65 0.065(11) 0.135(16) 0.091(13) 0.007(12) 0.006(9) -0.033(11)
C61 0.046(9) 0.099(13) 0.071(10) 0.025(9) -0.001(8) -0.030(9)
C84 0.115(16) 0.066(11) 0.091(12) -0.005(9) -0.007(11) 0.000(11)
C83 0.113(15) 0.066(11) 0.20(2) 0.027(12) -0.057(15) -0.009(11)
C86 0.095(11) 0.136(14) 0.031(8) -0.011(8) 0.019(7) -0.061(10)
C90 0.071(14) 0.115(15) 0.013(10) 0.005(9) 0.000(10) -0.040(12)
C76 0.058(9) 0.083(9) 0.058(9) 0.024(8) -0.027(7) -0.002(8)
C75 0.044(12) 0.105(14) 0.081(13) 0.024(12) -0.033(11) -0.007(12)
C74 0.057(14) 0.100(14) 0.067(14) 0.022(13) -0.046(12) -0.014(13)
C73 0.068(12) 0.104(13) 0.067(12) 0.023(11) -0.040(10) -0.009(12)
C72 0.073(13) 0.102(13) 0.067(12) 0.026(11) -0.034(10) 0.002(12)
C71 0.061(13) 0.080(13) 0.062(13) 0.024(11) -0.024(11) 0.003(12)
C88 0.095(11) 0.136(14) 0.031(8) -0.011(8) 0.019(7) -0.061(10)
C85 0.125(18) 0.15(2) 0.31(4) 0.07(2) -0.09(2) 0.022(16)
C89 0.095(11) 0.136(14) 0.031(8) -0.011(8) 0.019(7) -0.061(10)
C87 0.046(16) 0.070(16) 0.053(16) 0.008(10) 0.000(10) 0.003(10)
C80 0.067(15) 0.097(15) 0.069(14) 0.012(14) -0.028(14) -0.016(14)
C81 0.055(9) 0.063(9) 0.052(9) 0.021(7) -0.020(8) -0.002(8)
C82 0.052(8) 0.070(7) 0.052(7) 0.021(7) -0.024(7) 0.000(7)
C77 0.052(8) 0.070(7) 0.052(7) 0.021(7) -0.024(7) 0.000(7)
C78 0.058(9) 0.083(9) 0.058(9) 0.024(8) -0.027(7) -0.002(8)
C79 0.064(12) 0.092(13) 0.063(12) 0.017(11) -0.026(11) -0.011(12)
S4 0.077(4) 0.096(4) 0.086(4) 0.011(4) 0.007(4) 0.004(4)
O19 0.089(4) 0.099(5) 0.114(5) 0.002(4) -0.008(4) 0.010(4)
O1A 0.093(11) 0.111(11) 0.065(9) -0.007(9) 0.020(9) -0.003(10)
F10 0.151(6) 0.159(6) 0.166(6) 0.038(3) -0.001(3) 0.000(3)
F11 0.110(12) 0.145(14) 0.202(14) 0.030(11) 0.029(11) 0.004(11)
F12 0.175(13) 0.183(14) 0.188(14) -0.001(12) 0.003(12) 0.024(12)
C0AA 0.151(6) 0.159(6) 0.166(6) 0.038(3) -0.001(3) 0.000(3)
S0AA 0.068(5) 0.093(5) 0.117(6) -0.051(5) -0.023(5) 0.028(4)
O1AA 0.100(13) 0.077(11) 0.113(13) -0.050(11) -0.034(11) 0.001(10)
C1AA 0.151(6) 0.159(6) 0.166(6) 0.038(3) -0.001(3) 0.000(3)
F1AA 0.093(9) 0.140(10) 0.123(10) 0.035(8) -0.017(8) 0.002(8)
F23 0.151(6) 0.159(6) 0.166(6) 0.038(3) -0.001(3) 0.000(3)
O1B 0.074(9) 0.261(19) 0.215(17) -0.043(14) -0.076(10) 0.060(11)
F14 0.151(6) 0.159(6) 0.166(6) 0.038(3) -0.001(3) 0.000(3)

loop_
_atom_type_symbol
_atom_type_description
_atom_type_scat_dispersion_real
_atom_type_scat_dispersion_imag
_atom_type_scat_source
C C 0.0033 0.0016 'International Tables Vol C Tables 4.2.6.8 and 6.1.1.4'
H H 0.0000 0.0000 'International Tables Vol C Tables 4.2.6.8 and 6.1.1.4'
Ag Ag -0.8971 1.1015 'International Tables Vol C Tables 4.2.6.8 and 6.1.1.4'
F F 0.0171 0.0103 'International Tables Vol C Tables 4.2.6.8 and 6.1.1.4'
N N 0.0061 0.0033 'International Tables Vol C Tables 4.2.6.8 and 6.1.1.4'
O O 0.0106 0.0060 'International Tables Vol C Tables 4.2.6.8 and 6.1.1.4'
S S 0.1246 0.1234 'International Tables Vol C Tables 4.2.6.8 and 6.1.1.4'

loop_
_geom_angle_atom_site_label_1
_geom_angle_atom_site_label_2
_geom_angle_atom_site_label_3
_geom_angle
_geom_angle_site_symmetry_1
_geom_angle_site_symmetry_3
N9 Ag3 N13 150.6(3) . .
N9 Ag3 N10 71.8(3) . .
N9 Ag3 N14 134.3(3) . .
N13 Ag3 N10 133.5(3) . .
N13 Ag3 N14 71.3(3) . .
N14 Ag3 N10 83.8(3) . .
N7 Ag1 N3 172.0(3) . .
N2 Ag4 O9 135.3(3) 2_665 .
N15 Ag4 N2 106.7(3) . 2_665
N15 Ag4 N1 140.7(3) . 2_665
N15 Ag4 O9 105.5(3) . .
N1 Ag4 N2 72.0(3) 2_665 2_665
N1 Ag4 O9 100.6(3) 2_665 .
N5 Ag2 N6 71.9(3) . .
N11 Ag2 N5 126.0(3) . .
N11 Ag2 N6 146.6(3) . .
O12 S2 O14 115.4(5) . .
O12 S2 C62 104.2(5) . .
O14 S2 C62 103.4(5) . .
O13 S2 O12 114.3(5) . .
O13 S2 O14 114.4(5) . .
O13 S2 C62 103.0(5) . .
O11 S1 O10 113.5(6) . .
O11 S1 O9 114.0(5) . .
O11 S1 C61 105.8(7) . .
O10 S1 O9 115.5(5) . .
O10 S1 C61 103.1(6) . .
O9 S1 C61 103.1(6) . .
O17 S3 C034 103.2(5) . .
O15 S3 O17 115.5(5) . .
O15 S3 C034 102.7(6) . .
O16 S3 O17 114.4(5) . .
O16 S3 O15 114.4(6) . .
O16 S3 C034 104.5(6) . .
C35 N9 Ag3 119.2(6) . .
C31 N9 Ag3 123.2(6) . .
C31 N9 C35 117.5(8) . .
C12 N2 Ag4 111.6(6) . 2_665
C15 N2 Ag4 125.2(6) . 2_665
C15 N2 C12 117.9(8) . .
C20 N5 Ag2 122.8(6) . .
C20 N5 C16 117.2(8) . .
C16 N5 Ag2 116.7(6) . .
C27 N7 Ag1 120.9(6) . .
C30 N7 Ag1 121.7(6) . .
C30 N7 C27 117.4(8) . .
C28 N6 Ag2 114.7(6) . .
C28 N6 C29 117.8(7) . .
C29 N6 Ag2 125.4(6) . .
C50 N13 Ag3 120.3(5) . .
C46 N13 Ag3 121.5(6) . .
C46 N13 C50 118.1(7) . .
C58 N15 Ag4 123.2(6) . .
C58 N15 C59 115.3(8) . .
C59 N15 Ag4 121.5(6) . .
C5 N1 Ag4 117.2(6) . 2_665
C1 N1 Ag4 124.6(6) . 2_665
C1 N1 C5 117.3(8) . .
C42 N10 Ag3 109.1(6) . .
C45 N10 Ag3 129.2(6) . .
C45 N10 C42 116.7(8) . .
C57 N14 Ag3 111.5(6) . .
C60 N14 Ag3 129.3(6) . .
C60 N14 C57 116.2(8) . .
S1 O9 Ag4 130.8(5) . .
O2 N4 O1 124.0(8) . .
O2 N4 C9 119.1(8) . .
O1 N4 C9 116.9(8) . .
C14 N3 Ag1 121.4(6) . .
C13 N3 Ag1 121.6(6) . .
C13 N3 C14 117.0(8) . .
C43 N11 Ag2 121.9(7) . .
C43 N11 C44 116.6(8) . .
C44 N11 Ag2 121.2(7) . .
O7 N16 O8 124.0(10) . .
O7 N16 C54 120.2(10) . .
O8 N16 C54 115.7(11) . .
O3 N8 O4 125.2(10) . .
O3 N8 C24 117.7(9) . .
O4 N8 C24 117.0(10) . .
N10 C42 C35 119.4(8) . .
N10 C42 C43 120.2(8) . .
C43 C42 C35 120.4(8) . .
N13 C50 C57 117.2(8) . .
N13 C50 C49 121.6(8) . .
C49 C50 C57 121.2(9) . .
C35 C34 H34 119.6 . .
C35 C34 C33 120.8(9) . .
C33 C34 H34 119.6 . .
N14 C57 C50 116.8(8) . .
N14 C57 C58 121.1(8) . .
C58 C57 C50 122.1(8) . .
N9 C35 C42 116.0(8) . .
N9 C35 C34 121.7(8) . .
C34 C35 C42 122.3(8) . .
N15 C58 C57 123.0(9) . .
N15 C58 H58 118.5 . .
C57 C58 H58 118.5 . .
C4 C3 C6 121.5(8) . .
C2 C3 C4 116.1(8) . .
C2 C3 C6 122.4(9) . .
N1 C5 C4 123.0(9) . .
N1 C5 C12 116.2(8) . .
C4 C5 C12 120.7(8) . .
C49 C48 C51 119.7(9) . .
C49 C48 C47 118.2(8) . .
C47 C48 C51 122.0(8) . .
C50 C49 C48 119.7(9) . .
C50 C49 H49 120.2 . .
C48 C49 H49 120.2 . .
N6 C28 C27 119.6(9) . .
N6 C28 C16 118.2(8) . .
C27 C28 C16 122.2(8) . .
C41 C36 C33 120.6(9) . .
C37 C36 C41 117.9(9) . .
C37 C36 C33 121.4(9) . .
C52 C51 C48 120.1(9) . .
C56 C51 C48 120.3(8) . .
C56 C51 C52 119.5(9) . .
C3 C4 H4 120.0 . .
C5 C4 C3 120.1(8) . .
C5 C4 H4 120.0 . .
N7 C27 C28 122.0(8) . .
N7 C27 H27 119.0 . .
C28 C27 H27 119.0 . .
C48 C47 H47 120.7 . .
C46 C47 C48 118.7(8) . .
C46 C47 H47 120.7 . .
C36 C41 H41 119.0 . .
C40 C41 C36 122.0(10) . .
C40 C41 H41 119.0 . .
C3 C2 H2 120.1 . .
C1 C2 C3 119.8(9) . .
C1 C2 H2 120.1 . .
C34 C33 C36 120.6(9) . .
C32 C33 C34 117.0(9) . .
C32 C33 C36 122.3(9) . .
N11 C43 C42 122.1(9) . .
N11 C43 H43 118.9 . .
C42 C43 H43 118.9 . .
N2 C12 C5 118.0(8) . .
N2 C12 C13 119.9(8) . .
C13 C12 C5 122.1(8) . .
C7 C8 H8 121.1 . .
C7 C8 C9 117.9(9) . .
C9 C8 H8 121.1 . .
N1 C1 C2 123.8(9) . .
N1 C1 H1 118.1 . .
C2 C1 H1 118.1 . .
C53 C54 N16 119.7(10) . .
C53 C54 C55 123.5(9) . .
C55 C54 N16 116.7(11) . .
C22 C21 C18 122.7(8) . .
C22 C21 C26 117.4(9) . .
C26 C21 C18 119.9(8) . .
C33 C32 H32 120.3 . .
C33 C32 C31 119.4(9) . .
C31 C32 H32 120.3 . .
C18 C17 H17 119.5 . .
C16 C17 H17 119.5 . .
C16 C17 C18 121.0(9) . .
C17 C18 C21 122.4(8) . .
C17 C18 C19 116.5(9) . .
C19 C18 C21 121.0(9) . .
N3 C14 H14 119.3 . .
N3 C14 C15 121.4(9) . .
C15 C14 H14 119.3 . .
N5 C20 H20 118.1 . .
N5 C20 C19 123.7(9) . .
C19 C20 H20 118.1 . .
C6 C11 H11 119.2 . .
C10 C11 H11 119.2 . .
C10 C11 C6 121.6(9) . .
C54 C53 H53 120.7 . .
C54 C53 C52 118.6(10) . .
C52 C53 H53 120.7 . .
C8 C7 H7 118.9 . .
C8 C7 C6 122.2(9) . .
C6 C7 H7 118.9 . .
N5 C16 C28 114.8(8) . .
N5 C16 C17 122.9(9) . .
C17 C16 C28 122.3(8) . .
N9 C31 C32 123.5(9) . .
N9 C31 H31 118.2 . .
C32 C31 H31 118.2 . .
C21 C22 H22 118.8 . .
C23 C22 C21 122.3(9) . .
C23 C22 H22 118.8 . .
N14 C60 H60 119.3 . .
N14 C60 C59 121.3(9) . .
C59 C60 H60 119.3 . .
N7 C30 H30 119.3 . .
N7 C30 C29 121.4(9) . .
C29 C30 H30 119.3 . .
C26 C25 H25 122.1 . .
C26 C25 C24 115.7(9) . .
C24 C25 H25 122.1 . .
C8 C9 N4 118.5(8) . .
C10 C9 N4 118.0(8) . .
C10 C9 C8 123.5(9) . .
C11 C6 C3 121.5(9) . .
C7 C6 C3 121.3(8) . .
C7 C6 C11 117.1(9) . .
N2 C15 C14 121.5(9) . .
N2 C15 H15 119.2 . .
C14 C15 H15 119.2 . .
C21 C26 H26 118.4 . .
C25 C26 C21 123.2(9) . .
C25 C26 H26 118.4 . .
C22 C23 H23 121.2 . .
C22 C23 C24 117.6(10) . .
C24 C23 H23 121.2 . .
N3 C13 C12 122.2(9) . .
N3 C13 H13 118.9 . .
C12 C13 H13 118.9 . .
O5 N12 O6 124.9(12) . .
O5 N12 C39 118.5(12) . .
O6 N12 C39 116.5(13) . .
N10 C45 H45 118.7 . .
N10 C45 C44 122.6(9) . .
C44 C45 H45 118.7 . .
C11 C10 H10 121.2 . .
C9 C10 C11 117.7(9) . .
C9 C10 H10 121.2 . .
C51 C52 H52 119.6 . .
C53 C52 C51 120.9(10) . .
C53 C52 H52 119.6 . .
C51 C56 H56 120.0 . .
C51 C56 C55 120.0(9) . .
C55 C56 H56 120.0 . .
N6 C29 C30 121.7(8) . .
N6 C29 H29 119.1 . .
C30 C29 H29 119.1 . .
N13 C46 C47 123.6(9) . .
N13 C46 H46 118.2 . .
C47 C46 H46 118.2 . .
N15 C59 C60 123.1(9) . .
N15 C59 H59 118.4 . .
C60 C59 H59 118.4 . .
C25 C24 N8 117.0(9) . .
C23 C24 N8 119.3(10) . .
C23 C24 C25 123.7(10) . .
C54 C55 C56 117.4(10) . .
C54 C55 H55 121.3 . .
C56 C55 H55 121.3 . .
C18 C19 H19 120.7 . .
C20 C19 C18 118.6(9) . .
C20 C19 H19 120.7 . .
C37 C38 H38 120.5 . .
C39 C38 H38 120.5 . .
C39 C38 C37 119.1(11) . .
C36 C37 C38 120.0(11) . .
C36 C37 H37 120.0 . .
C38 C37 H37 120.0 . .
C41 C40 H40 121.1 . .
C39 C40 C41 117.7(11) . .
C39 C40 H40 121.1 . .
N11 C44 C45 121.7(9) . .
N11 C44 H44 119.1 . .
C45 C44 H44 119.1 . .
F5 C62 S2 110.8(8) . .
F6 C62 S2 111.6(8) . .
F6 C62 F5 108.5(10) . .
F6 C62 F4 108.9(10) . .
F4 C62 S2 111.4(8) . .
F4 C62 F5 105.4(9) . .
F7 C034 S3 110.6(8) . .
F7 C034 F9 108.0(11) . .
F9 C034 S3 110.6(8) . .
F8 C034 S3 111.9(9) . .
F8 C034 F7 108.1(10) . .
F8 C034 F9 107.5(10) . .
C38 C39 N12 118.8(12) . .
C40 C39 N12 117.9(12) . .
C40 C39 C38 123.2(11) . .
C67 C66 H66 120.0 . .
C67 C66 C65 120.0 . .
C65 C66 H66 120.0 . .
C66 C67 H67 120.0 . .
C69 C67 C66 120.0 . .
C69 C67 H67 120.0 . .
C67 C69 H69 120.0 . .
C67 C69 C68 120.0 . .
C68 C69 H69 120.0 . .
C69 C68 H68 120.0 . .
C69 C68 C70 120.0 . .
C70 C68 H68 120.0 . .
C68 C70 H70 120.0 . .
C65 C70 C68 120.0 . .
C65 C70 H70 120.0 . .
C66 C65 H65 120.0 . .
C70 C65 C66 120.0 . .
C70 C65 H65 120.0 . .
F3 C61 S1 110.4(11) . .
F2 C61 S1 112.3(10) . .
F2 C61 F3 107.3(11) . .
F1 C61 S1 113.9(10) . .
F1 C61 F3 104.6(12) . .
F1 C61 F2 107.9(13) . .
O23 C84 C83 121.0(17) . .
O23 C84 C85 121.4(19) . .
C83 C84 C85 117.3(16) . .
C84 C83 H83A 109.5 . .
C84 C83 H83B 109.5 . .
C84 C83 H83C 109.5 . .
H83A C83 H83B 109.5 . .
H83A C83 H83C 109.5 . .
H83B C83 H83C 109.5 . .
O22 C86 C90 116.7(16) . .
O22 C86 C88 123(2) . .
O22 C86 C89 110(3) . .
O22 C86 C87 107(3) . .
C88 C86 C90 119(2) . .
C89 C86 C87 123(6) . .
C86 C90 H90A 109.5 . .
C86 C90 H90B 109.5 . .
C86 C90 H90C 109.5 . .
H90A C90 H90B 109.5 . .
H90A C90 H90C 109.5 . .
H90B C90 H90C 109.5 . .
C75 C76 H76 120.0 . .
C75 C76 C71 120.0 . .
C71 C76 H76 120.0 . .
C76 C75 H75 120.0 . .
C74 C75 C76 120.0 . .
C74 C75 H75 120.0 . .
C75 C74 H74 120.0 . .
C75 C74 C73 120.0 . .
C73 C74 H74 120.0 . .
C74 C73 H73 120.0 . .
C72 C73 C74 120.0 . .
C72 C73 H73 120.0 . .
C73 C72 H72 120.0 . .
C73 C72 C71 120.0 . .
C71 C72 H72 120.0 . .
C76 C71 H71 120.0 . .
C72 C71 C76 120.0 . .
C72 C71 H71 120.0 . .
C86 C88 H88A 109.5 . .
C86 C88 H88B 109.5 . .
C86 C88 H88C 109.5 . .
H88A C88 H88B 109.5 . .
H88A C88 H88C 109.5 . .
H88B C88 H88C 109.5 . .
C84 C85 H85A 109.5 . .
C84 C85 H85B 109.5 . .
C84 C85 H85C 109.5 . .
H85A C85 H85B 109.5 . .
H85A C85 H85C 109.5 . .
H85B C85 H85C 109.5 . .
C86 C89 H89A 109.5 . .
C86 C89 H89B 109.5 . .
C86 C89 H89C 109.5 . .
H89A C89 H89B 109.5 . .
H89A C89 H89C 109.5 . .
H89B C89 H89C 109.5 . .
C86 C87 H87A 109.5 . .
C86 C87 H87B 109.5 . .
C86 C87 H87C 109.5 . .
H87A C87 H87B 109.5 . .
H87A C87 H87C 109.5 . .
H87B C87 H87C 109.5 . .
C81 C80 H80 120.0 . .
C81 C80 C79 120.0 . .
C79 C80 H80 120.0 . .
C80 C81 H81 120.0 . .
C80 C81 C82 120.0 . .
C82 C81 H81 120.0 . .
C81 C82 H82 120.0 . .
C81 C82 C77 120.0 . .
C77 C82 H82 120.0 . .
C82 C77 H77 120.0 . .
C78 C77 C82 120.0 . .
C78 C77 H77 120.0 . .
C77 C78 H78 120.0 . .
C79 C78 C77 120.0 . .
C79 C78 H78 120.0 . .
C80 C79 H79 120.0 . .
C78 C79 C80 120.0 . .
C78 C79 H79 120.0 . .
O19 S4 C0AA 103.4(2) . .
O1A S4 O19 115.5 . .
O1A S4 C0AA 101.91(19) . .
O1B S4 O19 116.8(9) . .
O1B S4 O1A 102.2(9) . .
O1B S4 C0AA 116.5(10) . .
F10 C0AA S4 116.3(5) . .
F11 C0AA S4 118.8(4) . .
F11 C0AA F10 101.4(5) . .
F11 C0AA F12 101.4(5) . .
F12 C0AA S4 116.4(5) . .
F12 C0AA F10 99.4(4) . .
O19 S0AA C1AA 90.6(12) . .
O1AA S0AA O19 121.5(11) . .
O1AA S0AA C1AA 102.7(17) . .
O1B S0AA O19 122.8(10) . .
O1B S0AA O1AA 110.7(13) . .
O1B S0AA C1AA 99.9(13) . .
F1AA C1AA S0AA 110.6(17) . .
F1AA C1AA F23 93(2) . .
F23 C1AA S0AA 101.9(18) . .
F14 C1AA S0AA 124(3) . .
F14 C1AA F1AA 108(3) . .
F14 C1AA F23 115(3) . .

loop_
_geom_bond_atom_site_label_1
_geom_bond_atom_site_label_2
_geom_bond_distance
_geom_bond_site_symmetry_2
Ag3 N9 2.220(8) .
Ag3 N13 2.224(7) .
Ag3 N10 2.466(7) .
Ag3 N14 2.465(8) .
Ag1 N7 2.179(7) .
Ag1 N3 2.187(7) .
Ag4 N2 2.404(7) 2_665
Ag4 N15 2.226(8) .
Ag4 N1 2.306(8) 2_665
Ag4 O9 2.479(7) .
Ag2 N5 2.297(8) .
Ag2 N6 2.329(7) .
Ag2 N11 2.193(7) .
S2 O12 1.435(7) .
S2 O14 1.448(8) .
S2 O13 1.432(8) .
S2 C62 1.829(12) .
S1 O11 1.411(8) .
S1 O10 1.434(9) .
S1 O9 1.445(7) .
S1 C61 1.782(14) .
S3 O17 1.439(6) .
S3 O15 1.417(9) .
S3 O16 1.414(10) .
S3 C034 1.829(12) .
F5 C62 1.335(13) .
N9 C35 1.362(11) .
N9 C31 1.326(12) .
F6 C62 1.303(12) .
F4 C62 1.330(12) .
F7 C034 1.333(12) .
F9 C034 1.341(14) .
N2 Ag4 2.404(7) 2_665
N2 C12 1.344(11) .
N2 C15 1.331(12) .
N5 C20 1.329(12) .
N5 C16 1.344(11) .
O3 N8 1.222(11) .
N7 C27 1.339(11) .
N7 C30 1.313(11) .
F8 C034 1.319(15) .
N6 C28 1.331(11) .
N6 C29 1.340(12) .
O2 N4 1.213(10) .
N13 C50 1.348(12) .
N13 C46 1.342(11) .
N15 C58 1.319(11) .
N15 C59 1.330(12) .
O1 N4 1.232(10) .
O7 N16 1.228(12) .
N1 Ag4 2.306(8) 2_665
N1 C5 1.351(11) .
N1 C1 1.320(11) .
N10 C42 1.325(11) .
N10 C45 1.324(11) .
N14 C57 1.348(11) .
N14 C60 1.328(11) .
N4 C9 1.491(12) .
F3 C61 1.360(15) .
N3 C14 1.345(12) .
N3 C13 1.327(11) .
F2 C61 1.325(15) .
N11 C43 1.312(12) .
N11 C44 1.322(12) .
N16 O8 1.228(12) .
N16 C54 1.478(13) .
N8 O4 1.231(11) .
N8 C24 1.492(13) .
C42 C35 1.490(13) .
C42 C43 1.413(12) .
C50 C57 1.508(12) .
C50 C49 1.385(12) .
C34 H34 0.9500 .
C34 C35 1.374(13) .
C34 C33 1.388(13) .
C57 C58 1.386(13) .
C58 H58 0.9500 .
C3 C4 1.402(12) .
C3 C2 1.401(12) .
C3 C6 1.474(13) .
C5 C4 1.370(13) .
C5 C12 1.499(13) .
C48 C49 1.387(12) .
C48 C51 1.502(13) .
C48 C47 1.394(13) .
C49 H49 0.9500 .
C28 C27 1.399(12) .
C28 C16 1.484(13) .
C36 C41 1.423(14) .
C36 C33 1.477(13) .
C36 C37 1.395(14) .
C51 C52 1.412(13) .
C51 C56 1.371(13) .
C4 H4 0.9500 .
C27 H27 0.9500 .
F1 C61 1.314(16) .
C47 H47 0.9500 .
C47 C46 1.366(12) .
O5 N12 1.221(13) .
C41 H41 0.9500 .
C41 C40 1.383(14) .
C2 H2 0.9500 .
C2 C1 1.376(13) .
C33 C32 1.384(12) .
C43 H43 0.9500 .
C12 C13 1.383(12) .
C8 H8 0.9500 .
C8 C7 1.367(13) .
C8 C9 1.379(13) .
O6 N12 1.229(14) .
C1 H1 0.9500 .
C54 C53 1.335(14) .
C54 C55 1.404(14) .
C21 C18 1.478(13) .
C21 C22 1.400(13) .
C21 C26 1.403(12) .
C32 H32 0.9500 .
C32 C31 1.386(13) .
C17 H17 0.9500 .
C17 C18 1.390(13) .
C17 C16 1.360(13) .
C18 C19 1.401(13) .
C14 H14 0.9500 .
C14 C15 1.364(12) .
C20 H20 0.9500 .
C20 C19 1.397(14) .
C11 H11 0.9500 .
C11 C6 1.408(12) .
C11 C10 1.385(13) .
C53 H53 0.9500 .
C53 C52 1.376(13) .
C7 H7 0.9500 .
C7 C6 1.395(13) .
C31 H31 0.9500 .
C22 H22 0.9500 .
C22 C23 1.370(14) .
C60 H60 0.9500 .
C60 C59 1.381(13) .
C30 H30 0.9500 .
C30 C29 1.376(13) .
C25 H25 0.9500 .
C25 C26 1.367(13) .
C25 C24 1.423(14) .
C9 C10 1.363(13) .
C15 H15 0.9500 .
C26 H26 0.9500 .
C23 H23 0.9500 .
C23 C24 1.374(14) .
C13 H13 0.9500 .
N12 C39 1.476(15) .
C45 H45 0.9500 .
C45 C44 1.371(13) .
C10 H10 0.9500 .
C52 H52 0.9500 .
C56 H56 0.9500 .
C56 C55 1.410(13) .
C29 H29 0.9500 .
C46 H46 0.9500 .
C59 H59 0.9500 .
C55 H55 0.9500 .
C19 H19 0.9500 .
C38 H38 0.9500 .
C38 C37 1.404(15) .
C38 C39 1.377(16) .
C37 H37 0.9500 .
C40 H40 0.9500 .
C40 C39 1.365(16) .
C44 H44 0.9500 .
O22 C86 1.271(18) .
O23 C84 1.198(17) .
C66 H66 0.9500 .
C66 C67 1.3900 .
C66 C65 1.3900 .
C67 H67 0.9500 .
C67 C69 1.3900 .
C69 H69 0.9500 .
C69 C68 1.3900 .
C68 H68 0.9500 .
C68 C70 1.3900 .
C70 H70 0.9500 .
C70 C65 1.3900 .
C65 H65 0.9500 .
C84 C83 1.49(2) .
C84 C85 1.49(2) .
C83 H83A 0.9800 .
C83 H83B 0.9800 .
C83 H83C 0.9800 .
C86 C90 1.52(3) .
C86 C88 1.36(5) .
C86 C89 1.34(10) .
C86 C87 1.40(5) .
C90 H90A 0.9800 .
C90 H90B 0.9800 .
C90 H90C 0.9800 .
C76 H76 0.9500 .
C76 C75 1.3900 .
C76 C71 1.3900 .
C75 H75 0.9500 .
C75 C74 1.3900 .
C74 H74 0.9500 .
C74 C73 1.3900 .
C73 H73 0.9500 .
C73 C72 1.3900 .
C72 H72 0.9500 .
C72 C71 1.3900 .
C71 H71 0.9500 .
C88 H88A 0.9800 .
C88 H88B 0.9800 .
C88 H88C 0.9800 .
C85 H85A 0.9800 .
C85 H85B 0.9800 .
C85 H85C 0.9800 .
C89 H89A 0.9800 .
C89 H89B 0.9800 .
C89 H89C 0.9800 .
C87 H87A 0.9800 .
C87 H87B 0.9800 .
C87 H87C 0.9800 .
C80 H80 0.9500 .
C80 C81 1.3900 .
C80 C79 1.3900 .
C81 H81 0.9500 .
C81 C82 1.3900 .
C82 H82 0.9500 .
C82 C77 1.3900 .
C77 H77 0.9500 .
C77 C78 1.3900 .
C78 H78 0.9500 .
C78 C79 1.3900 .
C79 H79 0.9500 .
S4 O19 1.4442 .
S4 O1A 1.4440 .
S4 C0AA 1.712(9) .
S4 O1B 1.434(14) .
O19 S0AA 1.468(12) .
F10 C0AA 1.412(6) .
F11 C0AA 1.368(8) .
F12 C0AA 1.411(6) .
S0AA O1AA 1.396(18) .
S0AA C1AA 1.785(10) .
S0AA O1B 1.324(14) .
C1AA F1AA 1.487(14) .
C1AA F23 1.494(10) .
C1AA F14 1.484(10) .
